data_4327465
loop_
_publ_author_name
'Dipesh Ghosh'
'Suman Mukhopadhyay'
'Satyabrata Samanta'
'Ki-Young Choi'
'Akira Endo'
'Muktimoy Chaudhury'

_publ_contact_author_address
; Department of Inorganic Chemistry
  Indian Association for the Cultivation of Science
  Kolkata 700 032
  India
;
_publ_contact_author_email icmc@mahendra.iacs.res.in
_publ_contact_author_name 'Dr Muktimoy Chaudhury'
_publ_section_title
;
 Mixed-Spin Binuclear Nickel(II) Complexes in Unsymmetrical Ligand
 Environments and Related Mononuclear Compounds: Electronic and Molecular
 Structures in Solution and in the Solid State
;
_journal_name_full 'Inorganic Chemistry'
_journal_page_first 7189
_journal_page_last 7199
_journal_paper_doi 10.1021/ic034314+
_journal_volume 42
_journal_year 2003
_chemical_formula_moiety 'C28 H43 Cl N8 Ni2 O7 S2'
_chemical_formula_sum 'C28 H43 Cl N8 Ni2 O7 S2'
_chemical_formula_weight 820.69
_chemical_name_systematic
;
 ?
;
_space_group_IT_number 14
_symmetry_cell_setting monoclinic
_symmetry_space_group_name_Hall '-P 2yn'
_symmetry_space_group_name_H-M 'P 1 21/n 1'
_atom_sites_solution_hydrogens geom
_atom_sites_solution_primary direct
_atom_sites_solution_secondary difmap
_audit_creation_method SHELXL-97
_cell_angle_alpha 90.00
_cell_angle_beta 106.911(10)
_cell_angle_gamma 90.00
_cell_formula_units_Z 4
_cell_length_a 21.558(3)
_cell_length_b 11.428(5)
_cell_length_c 15.4938(19)
_cell_measurement_reflns_used 25
_cell_measurement_temperature 293(2)
_cell_measurement_theta_max 13.94
_cell_measurement_theta_min 11.29
_cell_volume 3652.1(17)
_computing_cell_refinement 'CAD4 Express (Enraf Nonius, 1994)'
_computing_data_collection 'CAD4 Express (Enraf Nonius, 1994)'
_computing_data_reduction 'XCAD4 (Harms & Wocadlo, 1995)'
_computing_molecular_graphics 'Ortep-3 for Windows (Farrugia, 1997)'
_computing_publication_material 'WinGX publication routines (Farrugia, 1998)'
_computing_structure_refinement 'SHELXL-97 (Sheldrick, 1997)'
_computing_structure_solution 'SHELXS-97 (Sheldrick, 1990)'
_diffrn_ambient_temperature 293(2)
_diffrn_measured_fraction_theta_full 0.850
_diffrn_measured_fraction_theta_max 0.850
_diffrn_measurement_device_type 'Enraf Nonius CAD4'
_diffrn_measurement_method 'non-profiled omega/2theta scans'
_diffrn_radiation_monochromator graphite
_diffrn_radiation_source 'fine-focus sealed tube'
_diffrn_radiation_type MoK\a
_diffrn_radiation_wavelength 0.71073
_diffrn_reflns_av_R_equivalents 0.0000
_diffrn_reflns_av_sigmaI/netI 0.0890
_diffrn_reflns_limit_h_max 24
_diffrn_reflns_limit_h_min -25
_diffrn_reflns_limit_k_max 13
_diffrn_reflns_limit_k_min 0
_diffrn_reflns_limit_l_max 18
_diffrn_reflns_limit_l_min 0
_diffrn_reflns_number 5442
_diffrn_reflns_theta_full 24.97
_diffrn_reflns_theta_max 24.97
_diffrn_reflns_theta_min 2.04
_diffrn_standards_decay_% 0
_diffrn_standards_interval_time 300
_diffrn_standards_number 3
_exptl_absorpt_coefficient_mu 1.272
_exptl_absorpt_correction_T_max 0.8665
_exptl_absorpt_correction_T_min 0.7300
_exptl_absorpt_correction_type psi-scan
_exptl_crystal_colour 'light violet'
_exptl_crystal_density_diffrn 1.493
_exptl_crystal_description plate
_exptl_crystal_F_000 1712
_exptl_crystal_size_max 0.26
_exptl_crystal_size_mid 0.26
_exptl_crystal_size_min 0.12
_refine_diff_density_max 0.520
_refine_diff_density_min -0.355
_refine_diff_density_rms 0.071
_refine_ls_extinction_method none
_refine_ls_goodness_of_fit_ref 0.834
_refine_ls_hydrogen_treatment mixed
_refine_ls_matrix_type full
_refine_ls_number_parameters 433
_refine_ls_number_reflns 5442
_refine_ls_number_restraints 0
_refine_ls_restrained_S_all 0.834
_refine_ls_R_factor_all 0.0919
_refine_ls_R_factor_gt 0.0444
_refine_ls_shift/su_max 0.000
_refine_ls_shift/su_mean 0.000
_refine_ls_structure_factor_coef Fsqd
_refine_ls_weighting_details 'calc w=1/[\s^2^(Fo^2^)+(0.0473P)^2^+0.0000P] where P=(Fo^2^+2Fc^2^)/3'
_refine_ls_weighting_scheme calc
_refine_ls_wR_factor_gt 0.0864
_refine_ls_wR_factor_ref 0.1027
_reflns_number_gt 3222
_reflns_number_total 5442
_reflns_threshold_expression >2sigma(I)
_cod_data_source_file ic0343142Bsi20030904_035218_4.cif
_cod_data_source_block compound3
_cod_original_cell_volume 3652.2(17)
_cod_original_sg_symbol_H-M 'P 21/n'
_cod_database_code 4327465

loop_
_symmetry_equiv_pos_as_xyz
'x, y, z'
'-x+1/2, y+1/2, -z+1/2'
'-x, -y, -z'
'x-1/2, -y-1/2, z-1/2'

loop_
_atom_site_label
_atom_site_type_symbol
_atom_site_fract_x
_atom_site_fract_y
_atom_site_fract_z
_atom_site_U_iso_or_equiv
_atom_site_adp_type
_atom_site_occupancy
_atom_site_symmetry_multiplicity
_atom_site_calc_flag
_atom_site_refinement_flags
Ni1 Ni 0.09882(3) 0.68057(6) 0.44854(4) 0.03704(18) Uani 1 1 d .
Ni2 Ni 0.07027(3) 0.83260(6) 0.25343(4) 0.0432(2) Uani 1 1 d .
S1 S 0.18230(8) 0.49901(16) 0.74308(9) 0.0646(5) Uani 1 1 d .
S2 S 0.13966(7) 0.66991(15) 0.59176(9) 0.0581(4) Uani 1 1 d .
N1 N 0.06836(18) 0.5268(4) 0.4301(2) 0.0366(10) Uani 1 1 d .
N2 N 0.01344(19) 0.7200(4) 0.1453(2) 0.0418(11) Uani 1 1 d .
N3 N 0.1192(2) 0.6779(4) 0.1393(3) 0.0462(11) Uani 1 1 d .
N4 N 0.1439(2) 0.7434(4) 0.2159(3) 0.0474(12) Uani 1 1 d .
N5 N -0.0669(2) 0.8453(4) 0.1668(3) 0.0527(12) Uani 1 1 d .
N6 N -0.0235(2) 0.9045(4) 0.2346(3) 0.0497(12) Uani 1 1 d .
N7 N 0.1174(2) 0.9046(4) 0.3726(3) 0.0456(11) Uani 1 1 d .
N8 N 0.12894(19) 0.8401(4) 0.4514(3) 0.0444(11) Uani 1 1 d .
Cl1 Cl 0.02993(9) 1.26634(14) 0.15651(9) 0.0596(4) Uani 1 1 d .
C1 C 0.1905(3) 0.6429(6) 0.7944(4) 0.079(2) Uani 1 1 d .
HC1A H 0.2123 0.6362 0.8578 0.118 Uiso 1 1 calc R
HC1B H 0.1483 0.6763 0.7860 0.118 Uiso 1 1 calc R
HC1C H 0.2152 0.6923 0.7667 0.118 Uiso 1 1 calc R
C2 C 0.1410(3) 0.5295(6) 0.6284(3) 0.0528(15) Uani 1 1 d .
C3 C 0.1152(3) 0.4336(5) 0.5783(4) 0.0486(15) Uani 1 1 d .
C4 C 0.1187(3) 0.3081(5) 0.6119(4) 0.0575(16) Uani 1 1 d .
HC4A H 0.1135 0.3052 0.6720 0.069 Uiso 1 1 calc R
HC4B H 0.1600 0.2730 0.6135 0.069 Uiso 1 1 calc R
C5 C 0.0633(3) 0.2449(5) 0.5448(4) 0.0555(16) Uani 1 1 d .
HC5A H 0.0250 0.2439 0.5656 0.067 Uiso 1 1 calc R
HC5B H 0.0754 0.1649 0.5362 0.067 Uiso 1 1 calc R
C6 C 0.0507(3) 0.3146(5) 0.4568(3) 0.0556(15) Uani 1 1 d .
HC6A H 0.0726 0.2785 0.4170 0.067 Uiso 1 1 calc R
HC6B H 0.0046 0.3179 0.4259 0.067 Uiso 1 1 calc R
C7 C 0.0775(2) 0.4370(4) 0.4839(3) 0.0401(13) Uani 1 1 d .
C8 C 0.0252(3) 0.5087(4) 0.3375(3) 0.0465(14) Uani 1 1 d .
HC8A H -0.0197 0.5202 0.3357 0.056 Uiso 1 1 calc R
HC8B H 0.0302 0.4300 0.3169 0.056 Uiso 1 1 calc R
C9 C 0.0454(3) 0.5976(5) 0.2794(3) 0.0537(16) Uani 1 1 d .
HC9 H 0.0859 0.5710 0.2694 0.064 Uiso 1 1 calc R
C10 C -0.0027(3) 0.6153(5) 0.1906(3) 0.0540(15) Uani 1 1 d .
H10A H -0.0455 0.6247 0.1984 0.065 Uiso 1 1 calc R
H10B H -0.0036 0.5470 0.1531 0.065 Uiso 1 1 calc R
C11 C 0.0542(3) 0.6969(5) 0.0842(3) 0.0629(18) Uani 1 1 d .
H11A H 0.0384 0.6284 0.0474 0.076 Uiso 1 1 calc R
H11B H 0.0526 0.7633 0.0446 0.076 Uiso 1 1 calc R
C12 C 0.1662(4) 0.6093(5) 0.1237(4) 0.0610(17) Uani 1 1 d .
C13 C 0.1508(3) 0.5312(5) 0.0409(3) 0.0563(16) Uani 1 1 d .
H13A H 0.1060 0.5396 0.0075 0.084 Uiso 1 1 calc R
H13B H 0.1594 0.4511 0.0593 0.084 Uiso 1 1 calc R
H13C H 0.1774 0.5533 0.0035 0.084 Uiso 1 1 calc R
C14 C 0.2220(3) 0.6292(6) 0.1896(4) 0.0708(19) Uani 1 1 d .
HC14 H 0.2622 0.5951 0.1955 0.085 Uiso 1 1 calc R
C15 C 0.2068(3) 0.7116(5) 0.2471(4) 0.0570(16) Uani 1 1 d .
C16 C 0.2504(3) 0.7652(6) 0.3300(4) 0.080(2) Uani 1 1 d .
H16A H 0.2266 0.8215 0.3537 0.121 Uiso 1 1 calc R
H16B H 0.2858 0.8034 0.3156 0.121 Uiso 1 1 calc R
H16C H 0.2670 0.7054 0.3742 0.121 Uiso 1 1 calc R
C17 C -0.0435(3) 0.7902(5) 0.0991(3) 0.0560(16) Uani 1 1 d .
H17A H -0.0318 0.8490 0.0615 0.067 Uiso 1 1 calc R
H17B H -0.0769 0.7406 0.0610 0.067 Uiso 1 1 calc R
C18 C -0.1283(3) 0.8665(6) 0.1652(4) 0.0665(18) Uani 1 1 d .
C19 C -0.1849(3) 0.8136(7) 0.0984(5) 0.097(2) Uani 1 1 d .
H19A H -0.1702 0.7658 0.0573 0.145 Uiso 1 1 calc R
H19B H -0.2125 0.8744 0.0656 0.145 Uiso 1 1 calc R
H19C H -0.2086 0.7662 0.1291 0.145 Uiso 1 1 calc R
C20 C -0.1244(4) 0.9410(5) 0.2358(4) 0.0691(19) Uani 1 1 d .
H20A H -0.1590 0.9720 0.2528 0.083 Uiso 1 1 calc R
C21 C -0.0595(3) 0.9611(5) 0.2769(4) 0.0516(15) Uani 1 1 d .
C22 C -0.0283(3) 1.0351(5) 0.3562(3) 0.0564(16) Uani 1 1 d .
H22A H 0.0180 1.0307 0.3688 0.085 Uiso 1 1 calc R
H22B H -0.0405 1.0077 0.4075 0.085 Uiso 1 1 calc R
H22C H -0.0421 1.1147 0.3436 0.085 Uiso 1 1 calc R
C23 C 0.1427(3) 1.0096(5) 0.3942(5) 0.0614(17) Uani 1 1 d .
HC23 H 0.1407 1.0703 0.3535 0.074 Uiso 1 1 calc R
C24 C 0.1722(3) 1.0163(6) 0.4852(4) 0.0643(17) Uani 1 1 d .
HC24 H 0.1936 1.0802 0.5178 0.077 Uiso 1 1 calc R
C25 C 0.1633(3) 0.9084(5) 0.5174(4) 0.0579(16) Uani 1 1 d .
HC25 H 0.1791 0.8858 0.5775 0.069 Uiso 1 1 calc R
C26 C 0.2140(3) 0.9134(6) 0.0583(5) 0.0640(18) Uani 1 1 d .
C27 C 0.1966(4) 0.8544(6) -0.0292(4) 0.094(2) Uani 1 1 d .
H27A H 0.1503 0.8535 -0.0541 0.141 Uiso 1 1 calc R
H27B H 0.2126 0.7755 -0.0217 0.141 Uiso 1 1 calc R
H27C H 0.2156 0.8954 -0.0694 0.141 Uiso 1 1 calc R
C28 C 0.2802(3) 0.9234(6) 0.1041(4) 0.080(2) Uani 1 1 d .
H28A H 0.2855 0.9623 0.1607 0.120 Uiso 1 1 calc R
H28B H 0.3013 0.9680 0.0683 0.120 Uiso 1 1 calc R
H28C H 0.2992 0.8468 0.1148 0.120 Uiso 1 1 calc R
O1 O 0.05752(16) 0.6992(3) 0.3275(2) 0.0416(9) Uani 1 1 d .
O2 O 0.08496(17) 0.9665(3) 0.1687(2) 0.0517(10) Uani 1 1 d .
O3 O -0.0300(2) 1.3142(4) 0.1580(3) 0.0744(12) Uani 1 1 d .
O4 O 0.0531(2) 1.3469(4) 0.1117(3) 0.0743(12) Uani 1 1 d .
O5 O 0.0137(2) 1.1615(3) 0.1037(2) 0.0645(11) Uani 1 1 d .
O6 O 0.0705(2) 1.2431(4) 0.2392(2) 0.0691(12) Uani 1 1 d .
O7 O 0.1771(2) 0.9568(4) 0.0851(3) 0.0832(15) Uani 1 1 d .

loop_
_atom_site_aniso_label
_atom_site_aniso_U_11
_atom_site_aniso_U_22
_atom_site_aniso_U_33
_atom_site_aniso_U_23
_atom_site_aniso_U_13
_atom_site_aniso_U_12
Ni1 0.0390(4) 0.0421(4) 0.0317(3) -0.0028(3) 0.0129(3) -0.0029(4)
Ni2 0.0567(5) 0.0394(4) 0.0390(4) 0.0049(3) 0.0226(3) 0.0077(4)
S1 0.0653(10) 0.0792(12) 0.0414(8) 0.0120(8) 0.0032(7) -0.0026(9)
S2 0.0603(10) 0.0757(11) 0.0331(7) -0.0015(8) 0.0054(7) -0.0148(9)
N1 0.042(3) 0.039(3) 0.033(2) 0.004(2) 0.0180(19) -0.001(2)
N2 0.041(3) 0.051(3) 0.033(2) 0.005(2) 0.010(2) 0.016(2)
N3 0.056(3) 0.050(3) 0.039(2) 0.006(2) 0.024(2) 0.018(3)
N4 0.057(3) 0.048(3) 0.043(3) 0.007(2) 0.023(2) 0.013(2)
N5 0.047(3) 0.062(3) 0.048(3) 0.007(3) 0.013(2) 0.024(3)
N6 0.054(3) 0.053(3) 0.047(3) 0.010(2) 0.023(3) 0.013(3)
N7 0.052(3) 0.037(3) 0.055(3) 0.001(2) 0.027(2) 0.005(2)
N8 0.041(3) 0.046(3) 0.048(3) -0.007(3) 0.017(2) -0.002(2)
Cl1 0.0872(12) 0.0467(10) 0.0450(9) 0.0007(8) 0.0195(9) 0.0114(9)
C1 0.082(5) 0.102(6) 0.041(3) 0.000(4) -0.001(3) -0.004(4)
C2 0.048(4) 0.077(4) 0.030(3) 0.014(3) 0.007(3) 0.014(3)
C3 0.041(3) 0.063(4) 0.050(3) 0.019(3) 0.027(3) 0.008(3)
C4 0.064(4) 0.056(4) 0.055(3) 0.016(3) 0.023(3) 0.007(3)
C5 0.065(4) 0.043(4) 0.065(4) 0.005(3) 0.029(3) 0.001(3)
C6 0.071(4) 0.047(4) 0.056(3) 0.005(3) 0.030(3) 0.002(3)
C7 0.040(3) 0.035(3) 0.051(3) 0.000(3) 0.023(3) 0.006(3)
C8 0.059(4) 0.038(3) 0.039(3) -0.003(3) 0.009(3) -0.007(3)
C9 0.071(4) 0.049(4) 0.035(3) 0.009(3) 0.006(3) 0.002(3)
C10 0.064(4) 0.050(4) 0.041(3) -0.011(3) 0.003(3) -0.003(3)
C11 0.079(4) 0.078(5) 0.037(3) 0.001(3) 0.024(3) 0.038(4)
C12 0.096(5) 0.043(4) 0.053(4) 0.005(3) 0.037(4) 0.011(4)
C13 0.057(4) 0.059(4) 0.057(4) -0.009(3) 0.023(3) 0.012(3)
C14 0.060(4) 0.076(5) 0.082(5) -0.007(4) 0.029(4) 0.014(4)
C15 0.075(5) 0.046(4) 0.058(4) 0.011(3) 0.031(4) -0.001(3)
C16 0.066(5) 0.088(5) 0.082(5) -0.014(4) 0.014(4) 0.000(4)
C17 0.060(4) 0.063(4) 0.037(3) 0.007(3) 0.003(3) 0.014(3)
C18 0.066(5) 0.066(5) 0.065(4) 0.014(4) 0.016(4) 0.007(4)
C19 0.072(5) 0.114(7) 0.099(6) -0.009(5) 0.017(4) 0.029(5)
C20 0.084(5) 0.062(5) 0.070(4) 0.013(4) 0.036(4) 0.019(4)
C21 0.068(4) 0.037(3) 0.066(4) 0.017(3) 0.046(4) 0.012(3)
C22 0.064(4) 0.053(4) 0.062(4) -0.006(3) 0.034(3) 0.003(3)
C23 0.059(4) 0.041(4) 0.098(5) -0.002(4) 0.044(4) -0.004(3)
C24 0.043(4) 0.073(5) 0.071(4) -0.016(4) 0.008(3) 0.000(3)
C25 0.064(4) 0.054(4) 0.056(4) -0.014(3) 0.017(3) -0.012(3)
C26 0.067(5) 0.057(4) 0.081(5) -0.001(4) 0.041(4) -0.005(4)
C27 0.138(7) 0.063(5) 0.071(5) -0.003(4) 0.016(5) -0.012(5)
C28 0.068(5) 0.081(5) 0.097(5) -0.006(4) 0.033(4) -0.001(4)
O1 0.051(2) 0.037(2) 0.0345(18) 0.0007(16) 0.0087(16) -0.0004(17)
O2 0.069(3) 0.044(2) 0.057(2) 0.0176(19) 0.043(2) 0.016(2)
O3 0.072(3) 0.068(3) 0.082(3) -0.014(2) 0.021(2) 0.012(3)
O4 0.087(3) 0.073(3) 0.066(3) 0.007(2) 0.028(2) -0.014(3)
O5 0.094(3) 0.048(2) 0.046(2) -0.004(2) 0.011(2) 0.016(2)
O6 0.088(3) 0.070(3) 0.039(2) 0.002(2) 0.002(2) 0.026(2)
O7 0.078(3) 0.076(3) 0.122(4) 0.024(3) 0.070(3) 0.014(3)

loop_
_atom_type_symbol
_atom_type_description
_atom_type_scat_dispersion_real
_atom_type_scat_dispersion_imag
_atom_type_scat_source
C C 0.0033 0.0016 'International Tables Vol C Tables 4.2.6.8 and 6.1.1.4'
H H 0.0000 0.0000 'International Tables Vol C Tables 4.2.6.8 and 6.1.1.4'
Cl Cl 0.1484 0.1585 'International Tables Vol C Tables 4.2.6.8 and 6.1.1.4'
N N 0.0061 0.0033 'International Tables Vol C Tables 4.2.6.8 and 6.1.1.4'
Ni Ni 0.3393 1.1124 'International Tables Vol C Tables 4.2.6.8 and 6.1.1.4'
O O 0.0106 0.0060 'International Tables Vol C Tables 4.2.6.8 and 6.1.1.4'
S S 0.1246 0.1234 'International Tables Vol C Tables 4.2.6.8 and 6.1.1.4'

loop_
_geom_angle_atom_site_label_1
_geom_angle_atom_site_label_2
_geom_angle_atom_site_label_3
_geom_angle
O1 Ni1 N1 84.75(16)
O1 Ni1 N8 88.51(16)
N1 Ni1 N8 172.74(17)
O1 Ni1 S2 174.34(12)
N1 Ni1 S2 97.22(13)
N8 Ni1 S2 89.74(14)
O1 Ni2 N7 84.31(15)
O1 Ni2 O2 176.27(13)
N7 Ni2 O2 98.52(16)
O1 Ni2 N4 91.73(15)
N7 Ni2 N4 103.40(17)
O2 Ni2 N4 85.26(14)
O1 Ni2 N6 95.19(15)
N7 Ni2 N6 100.09(17)
O2 Ni2 N6 86.73(15)
N4 Ni2 N6 156.05(18)
O1 Ni2 N2 81.31(14)
N7 Ni2 N2 165.54(17)
O2 Ni2 N2 95.91(15)
N4 Ni2 N2 78.60(16)
N6 Ni2 N2 79.82(17)
C2 S1 C1 102.6(3)
C2 S2 Ni1 111.2(2)
C7 N1 C8 116.5(4)
C7 N1 Ni1 131.5(4)
C8 N1 Ni1 112.0(3)
C11 N2 C17 110.6(4)
C11 N2 C10 115.0(4)
C17 N2 C10 113.2(4)
C11 N2 Ni2 106.8(3)
C17 N2 Ni2 104.8(3)
C10 N2 Ni2 105.6(3)
C12 N3 N4 110.2(4)
C12 N3 C11 129.4(5)
N4 N3 C11 120.0(4)
C15 N4 N3 105.1(4)
C15 N4 Ni2 142.2(4)
N3 N4 Ni2 111.6(3)
C18 N5 N6 112.2(5)
C18 N5 C17 128.5(5)
N6 N5 C17 118.1(4)
C21 N6 N5 104.8(5)
C21 N6 Ni2 142.6(4)
N5 N6 Ni2 109.0(3)
C23 N7 N8 107.8(5)
C23 N7 Ni2 131.8(4)
N8 N7 Ni2 120.3(3)
C25 N8 N7 106.4(4)
C25 N8 Ni1 133.0(4)
N7 N8 Ni1 120.6(3)
O4 Cl1 O6 113.1(3)
O4 Cl1 O5 110.2(3)
O6 Cl1 O5 111.1(2)
O4 Cl1 O3 103.0(3)
O6 Cl1 O3 113.9(3)
O5 Cl1 O3 105.1(3)
C3 C2 S2 127.2(4)
C3 C2 S1 114.5(4)
S2 C2 S1 118.3(4)
C2 C3 C7 124.5(5)
C2 C3 C4 126.2(5)
C7 C3 C4 109.2(5)
C3 C4 C5 105.2(4)
C4 C5 C6 105.2(4)
C7 C6 C5 106.1(4)
N1 C7 C3 127.1(5)
N1 C7 C6 125.0(5)
C3 C7 C6 108.0(5)
N1 C8 C9 106.0(4)
O1 C9 C10 111.3(5)
O1 C9 C8 107.0(4)
C10 C9 C8 113.9(5)
C9 C10 N2 110.8(4)
N3 C11 N2 107.7(4)
N3 C12 C14 108.5(5)
N3 C12 C13 119.9(6)
C14 C12 C13 131.6(6)
C12 C14 C15 105.8(6)
N4 C15 C14 110.4(6)
N4 C15 C16 121.0(6)
C14 C15 C16 128.5(6)
N5 C17 N2 107.8(4)
N5 C18 C20 105.5(6)
N5 C18 C19 123.2(6)
C20 C18 C19 131.2(7)
C18 C20 C21 106.9(6)
N6 C21 C20 110.6(6)
N6 C21 C22 120.1(6)
C20 C21 C22 129.3(5)
N7 C23 C24 110.2(6)
C25 C24 C23 104.7(6)
N8 C25 C24 110.9(6)
O7 C26 C28 120.4(7)
O7 C26 C27 122.2(7)
C28 C26 C27 117.2(6)
C9 O1 Ni1 114.7(3)
C9 O1 Ni2 112.2(3)
Ni1 O1 Ni2 125.03(18)

loop_
_geom_bond_atom_site_label_1
_geom_bond_atom_site_label_2
_geom_bond_distance
Ni1 Ni2 3.3845(10)
Ni1 O1 1.840(3)
Ni1 N1 1.868(4)
Ni1 N8 1.931(4)
Ni1 S2 2.1394(14)
Ni2 O1 1.974(3)
Ni2 N7 2.008(4)
Ni2 O2 2.099(3)
Ni2 N4 2.106(4)
Ni2 N6 2.123(4)
Ni2 N2 2.184(4)
S1 C2 1.776(5)
S1 C1 1.812(6)
S2 C2 1.699(6)
N1 C7 1.301(6)
N1 C8 1.479(5)
N2 C11 1.490(6)
N2 C17 1.467(6)
N2 C10 1.478(6)
N3 C12 1.357(7)
N3 N4 1.373(5)
N3 C11 1.428(6)
N4 C15 1.351(7)
N5 C18 1.338(7)
N5 N6 1.366(6)
N5 C17 1.436(6)
N6 C21 1.321(6)
N7 C23 1.320(7)
N7 N8 1.386(5)
N8 C25 1.327(6)
Cl1 O4 1.335(4)
Cl1 O6 1.351(4)
Cl1 O5 1.435(4)
Cl1 O3 1.408(4)
C2 C3 1.365(7)
C3 C7 1.452(7)
C3 C4 1.520(7)
C4 C5 1.520(7)
C5 C6 1.534(7)
C6 C7 1.525(7)
C8 C9 1.503(7)
C9 O1 1.363(6)
C9 C10 1.477(6)
C12 C14 1.351(8)
C12 C13 1.520(7)
C14 C15 1.399(8)
C15 C16 1.485(8)
C18 C20 1.369(8)
C18 C19 1.480(8)
C20 C21 1.378(8)
C21 C22 1.481(7)
C23 C24 1.369(7)
C24 C25 1.365(8)
C26 O7 1.115(6)
C26 C28 1.401(8)
C26 C27 1.462(8)

loop_
_geom_torsion_atom_site_label_1
_geom_torsion_atom_site_label_2
_geom_torsion_atom_site_label_3
_geom_torsion_atom_site_label_4
_geom_torsion
O1 Ni1 S2 C2 120.0(12)
N1 Ni1 S2 C2 9.9(2)
N8 Ni1 S2 C2 -168.1(2)
O1 Ni1 N1 C7 176.0(5)
N8 Ni1 N1 C7 154.3(12)
S2 Ni1 N1 C7 -9.3(4)
O1 Ni1 N1 C8 -5.6(3)
N8 Ni1 N1 C8 -27.3(15)
S2 Ni1 N1 C8 169.1(3)
O1 Ni2 N2 C11 -120.7(3)
N7 Ni2 N2 C11 -126.7(6)
O2 Ni2 N2 C11 56.8(3)
N4 Ni2 N2 C11 -27.2(3)
N6 Ni2 N2 C11 142.4(3)
O1 Ni2 N2 C17 122.0(3)
N7 Ni2 N2 C17 116.0(6)
O2 Ni2 N2 C17 -60.5(3)
N4 Ni2 N2 C17 -144.5(3)
N6 Ni2 N2 C17 25.1(3)
O1 Ni2 N2 C10 2.1(3)
N7 Ni2 N2 C10 -3.8(8)
O2 Ni2 N2 C10 179.6(3)
N4 Ni2 N2 C10 95.7(3)
N6 Ni2 N2 C10 -94.8(3)
C12 N3 N4 C15 -0.9(6)
C11 N3 N4 C15 -174.7(5)
C12 N3 N4 Ni2 -171.7(3)
C11 N3 N4 Ni2 14.5(5)
O1 Ni2 N4 C15 -76.3(6)
N7 Ni2 N4 C15 8.2(6)
O2 Ni2 N4 C15 105.9(6)
N6 Ni2 N4 C15 176.7(5)
N2 Ni2 N4 C15 -157.1(6)
O1 Ni2 N4 N3 89.1(3)
N7 Ni2 N4 N3 173.7(3)
O2 Ni2 N4 N3 -88.7(3)
N6 Ni2 N4 N3 -17.8(6)
N2 Ni2 N4 N3 8.3(3)
C18 N5 N6 C21 1.6(6)
C17 N5 N6 C21 169.8(4)
C18 N5 N6 Ni2 165.3(4)
C17 N5 N6 Ni2 -26.4(5)
O1 Ni2 N6 C21 72.4(6)
N7 Ni2 N6 C21 -12.7(6)
O2 Ni2 N6 C21 -110.8(6)
N4 Ni2 N6 C21 178.6(5)
N2 Ni2 N6 C21 152.6(6)
O1 Ni2 N6 N5 -81.1(3)
N7 Ni2 N6 N5 -166.2(3)
O2 Ni2 N6 N5 95.7(3)
N4 Ni2 N6 N5 25.1(6)
N2 Ni2 N6 N5 -0.9(3)
O1 Ni2 N7 C23 -174.3(5)
O2 Ni2 N7 C23 8.2(5)
N4 Ni2 N7 C23 95.3(5)
N6 Ni2 N7 C23 -80.0(5)
N2 Ni2 N7 C23 -168.3(5)
O1 Ni2 N7 N8 6.4(3)
O2 Ni2 N7 N8 -171.1(3)
N4 Ni2 N7 N8 -84.0(4)
N6 Ni2 N7 N8 100.7(3)
N2 Ni2 N7 N8 12.3(8)
C23 N7 N8 C25 -2.4(5)
Ni2 N7 N8 C25 177.0(3)
C23 N7 N8 Ni1 179.6(3)
Ni2 N7 N8 Ni1 -0.9(5)
O1 Ni1 N8 C25 177.1(5)
N1 Ni1 N8 C25 -161.2(12)
S2 Ni1 N8 C25 2.5(5)
O1 Ni1 N8 N7 -5.6(3)
N1 Ni1 N8 N7 16.1(15)
S2 Ni1 N8 N7 179.8(3)
Ni1 S2 C2 C3 -5.6(6)
Ni1 S2 C2 S1 172.2(2)
C1 S1 C2 C3 -165.4(4)
C1 S1 C2 S2 16.6(4)
S2 C2 C3 C7 -4.4(8)
S1 C2 C3 C7 177.8(4)
S2 C2 C3 C4 178.1(4)
S1 C2 C3 C4 0.2(7)
C2 C3 C4 C5 158.8(5)
C7 C3 C4 C5 -19.1(6)
C3 C4 C5 C6 25.2(6)
C4 C5 C6 C7 -22.5(6)
C8 N1 C7 C3 -177.3(5)
Ni1 N1 C7 C3 1.1(8)
C8 N1 C7 C6 4.1(7)
Ni1 N1 C7 C6 -177.6(4)
C2 C3 C7 N1 8.2(9)
C4 C3 C7 N1 -173.9(5)
C2 C3 C7 C6 -173.0(5)
C4 C3 C7 C6 4.9(6)
C5 C6 C7 N1 -170.1(5)
C5 C6 C7 C3 11.0(6)
C7 N1 C8 C9 -154.8(4)
Ni1 N1 C8 C9 26.6(5)
N1 C8 C9 O1 -40.8(6)
N1 C8 C9 C10 -164.2(5)
O1 C9 C10 N2 47.1(6)
C8 C9 C10 N2 168.1(4)
C11 N2 C10 C9 92.3(5)
C17 N2 C10 C9 -139.3(5)
Ni2 N2 C10 C9 -25.2(5)
C12 N3 C11 N2 149.0(5)
N4 N3 C11 N2 -38.6(6)
C17 N2 C11 N3 154.3(5)
C10 N2 C11 N3 -75.9(6)
Ni2 N2 C11 N3 40.9(5)
N4 N3 C12 C14 -0.1(6)
C11 N3 C12 C14 173.0(6)
N4 N3 C12 C13 -178.3(5)
C11 N3 C12 C13 -5.2(9)
N3 C12 C14 C15 1.0(7)
C13 C12 C14 C15 178.9(6)
N3 N4 C15 C14 1.5(6)
Ni2 N4 C15 C14 167.5(5)
N3 N4 C15 C16 179.5(5)
Ni2 N4 C15 C16 -14.5(9)
C12 C14 C15 N4 -1.6(7)
C12 C14 C15 C16 -179.4(6)
C18 N5 C17 N2 -143.7(6)
N6 N5 C17 N2 50.3(6)
C11 N2 C17 N5 -159.0(5)
C10 N2 C17 N5 70.3(5)
Ni2 N2 C17 N5 -44.3(5)
N6 N5 C18 C20 -1.1(6)
C17 N5 C18 C20 -167.8(5)
N6 N5 C18 C19 179.9(6)
C17 N5 C18 C19 13.2(10)
N5 C18 C20 C21 0.1(7)
C19 C18 C20 C21 179.0(7)
N5 N6 C21 C20 -1.5(6)
Ni2 N6 C21 C20 -155.6(5)
N5 N6 C21 C22 179.4(4)
Ni2 N6 C21 C22 25.3(9)
C18 C20 C21 N6 0.9(7)
C18 C20 C21 C22 179.9(5)
N8 N7 C23 C24 1.4(6)
Ni2 N7 C23 C24 -177.9(4)
N7 C23 C24 C25 0.1(7)
N7 N8 C25 C24 2.5(6)
Ni1 N8 C25 C24 -179.9(4)
C23 C24 C25 N8 -1.7(7)
C10 C9 O1 Ni1 164.3(4)
C8 C9 O1 Ni1 39.3(5)
C10 C9 O1 Ni2 -45.4(5)
C8 C9 O1 Ni2 -170.3(3)
N1 Ni1 O1 C9 -20.1(4)
N8 Ni1 O1 C9 157.2(4)
S2 Ni1 O1 C9 -130.8(11)
N1 Ni1 O1 Ni2 -166.1(2)
N8 Ni1 O1 Ni2 11.2(2)
S2 Ni1 O1 Ni2 83.2(12)
N7 Ni2 O1 C9 -158.1(4)
O2 Ni2 O1 C9 -19(2)
N4 Ni2 O1 C9 -54.8(4)
N6 Ni2 O1 C9 102.3(4)
N2 Ni2 O1 C9 23.4(3)
N7 Ni2 O1 Ni1 -11.3(2)
O2 Ni2 O1 Ni1 128(2)
N4 Ni2 O1 Ni1 92.0(2)
N6 Ni2 O1 Ni1 -111.0(2)
N2 Ni2 O1 Ni1 170.2(2)
